data_1518613
loop_
_publ_author_name
'Bunescu, Ala'
'Piou, Tiffany'
'Wang, Qian'
'Zhu, Jieping'

_publ_section_title
;
 Pd-Catalyzed Dehydrogenative Aryl-Aryl Bond Formation via Double
 C(sp(2))-H Bond Activation: Efficient Synthesis of [3,4]-Fused Oxindoles.
;
_journal_issue 2
_journal_name_full 'Organic letters'
_journal_page_first 334
_journal_page_last 337
_journal_paper_doi 10.1021/ol503442n
_journal_volume 17
_journal_year 2015
_chemical_formula_moiety 'C22 H17 N O'
_chemical_formula_sum 'C22 H17 N O'
_chemical_formula_weight 311.37
_space_group_IT_number 14
_symmetry_cell_setting monoclinic
_symmetry_space_group_name_Hall '-P 2yn'
_symmetry_space_group_name_H-M 'P 1 21/n 1'
_atom_sites_solution_hydrogens geom
_atom_sites_solution_primary direct
_atom_sites_solution_secondary difmap
_audit_creation_method SHELXL-97
_audit_update_record
;
2014-11-26 # Formatted by publCIF

;
_cell_angle_alpha 90.00
_cell_angle_beta 108.555(8)
_cell_angle_gamma 90.00
_cell_formula_units_Z 4
_cell_length_a 8.8912(13)
_cell_length_b 16.859(3)
_cell_length_c 11.2380(11)
_cell_measurement_reflns_used 215
_cell_measurement_temperature 100(2)
_cell_measurement_theta_max 22
_cell_measurement_theta_min 3
_cell_volume 1597.0(4)
_computing_cell_refinement 'Dirax/lsq (Duisenberg & Schreurs, 1989-2000)'
_computing_data_collection 'Collect (Bruker AXS BV, 1997-2004)'
_computing_data_reduction 'EvalCCD (Duisenberg & Schreurs, 1990-2000)'
_computing_molecular_graphics 'Bruker SHELXTL'
_computing_publication_material 'Bruker SHELXTL'
_computing_structure_refinement 'SHELXL-97 (Sheldrick, 1997)'
_computing_structure_solution 'SHELXS-97 (Sheldrick, 1990)'
_diffrn_ambient_temperature 100(2)
_diffrn_measured_fraction_theta_full 0.989
_diffrn_measured_fraction_theta_max 0.989
_diffrn_measurement_device_type 'Bruker APEX II CCD'
_diffrn_measurement_method 'phi and omega scans'
_diffrn_radiation_monochromator graphite
_diffrn_radiation_source 'fine-focus sealed tube'
_diffrn_radiation_type MoK\a
_diffrn_radiation_wavelength 0.71073
_diffrn_reflns_av_R_equivalents 0.0256
_diffrn_reflns_av_sigmaI/netI 0.0218
_diffrn_reflns_limit_h_max 12
_diffrn_reflns_limit_h_min -12
_diffrn_reflns_limit_k_max 23
_diffrn_reflns_limit_k_min -23
_diffrn_reflns_limit_l_max 15
_diffrn_reflns_limit_l_min -15
_diffrn_reflns_number 24579
_diffrn_reflns_theta_full 30.00
_diffrn_reflns_theta_max 30.00
_diffrn_reflns_theta_min 3.73
_exptl_absorpt_coefficient_mu 0.079
_exptl_absorpt_correction_T_max 0.7460
_exptl_absorpt_correction_T_min 0.6862
_exptl_absorpt_correction_type multi-scan
_exptl_absorpt_process_details 'SADABS 2008, Bruker AXS, 2008'
_exptl_crystal_colour colourless
_exptl_crystal_density_diffrn 1.295
_exptl_crystal_density_method 'not measured'
_exptl_crystal_description prism
_exptl_crystal_F_000 656
_exptl_crystal_size_max 0.42
_exptl_crystal_size_mid 0.37
_exptl_crystal_size_min 0.24
_refine_diff_density_max 0.417
_refine_diff_density_min -0.213
_refine_diff_density_rms 0.048
_refine_ls_extinction_method none
_refine_ls_goodness_of_fit_ref 1.116
_refine_ls_hydrogen_treatment constr
_refine_ls_matrix_type full
_refine_ls_number_parameters 218
_refine_ls_number_reflns 4606
_refine_ls_number_restraints 0
_refine_ls_restrained_S_all 1.116
_refine_ls_R_factor_all 0.0618
_refine_ls_R_factor_gt 0.0459
_refine_ls_shift/su_max 0.000
_refine_ls_shift/su_mean 0.000
_refine_ls_structure_factor_coef Fsqd
_refine_ls_weighting_details 'calc w=1/[\s^2^(Fo^2^)+(0.0391P)^2^+0.8884P] where P=(Fo^2^+2Fc^2^)/3'
_refine_ls_weighting_scheme calc
_refine_ls_wR_factor_gt 0.1036
_refine_ls_wR_factor_ref 0.1152
_reflns_number_gt 3771
_reflns_number_total 4606
_reflns_threshold_expression >2sigma(I)
_cod_data_source_file ol503442n_si_001.cif
_cod_data_source_block tp-ab282-a1
_cod_original_sg_symbol_H-M 'P 21/n'
_cod_database_code 1518613
_publcif_datablock.id {47750fde-fbaf-4a15-bac4-f270b8779a91}

_publcif_info_exptl_table_max_cols 4
_publcif_info_exptl_table_use_headnotes n

loop_
_symmetry_equiv_pos_as_xyz
'x, y, z'
'-x+1/2, y+1/2, -z+1/2'
'-x, -y, -z'
'x-1/2, -y-1/2, z-1/2'

loop_
_atom_site_label
_atom_site_type_symbol
_atom_site_fract_x
_atom_site_fract_y
_atom_site_fract_z
_atom_site_U_iso_or_equiv
_atom_site_adp_type
_atom_site_occupancy
_atom_site_symmetry_multiplicity
_atom_site_calc_flag
_atom_site_refinement_flags
O1 O 0.02874(11) 0.10014(5) 0.33998(8) 0.02123(19) Uani 1 1 d .
N1 N 0.24411(12) 0.01471(6) 0.40336(10) 0.0182(2) Uani 1 1 d .
C1 C 0.33573(13) 0.02329(7) 0.23863(11) 0.0154(2) Uani 1 1 d .
C2 C 0.22062(13) 0.08956(7) 0.21991(10) 0.0141(2) Uani 1 1 d .
C3 C 0.14326(14) 0.06927(7) 0.32197(11) 0.0155(2) Uani 1 1 d .
C4 C 0.34841(14) -0.02036(7) 0.34569(12) 0.0179(2) Uani 1 1 d .
C5 C 0.42650(15) -0.09354(7) 0.36032(14) 0.0241(3) Uani 1 1 d .
H5 H 0.4450 -0.1243 0.4345 0.029 Uiso 1 1 calc R
C6 C 0.47630(15) -0.11941(8) 0.25946(15) 0.0280(3) Uani 1 1 d .
H6 H 0.5412 -0.1654 0.2712 0.034 Uiso 1 1 calc R
C7 C 0.43515(15) -0.08094(8) 0.14260(14) 0.0247(3) Uani 1 1 d .
H7 H 0.4618 -0.1031 0.0742 0.030 Uiso 1 1 calc R
C8 C 0.35300(14) -0.00843(7) 0.13023(12) 0.0184(2) Uani 1 1 d .
C9 C 0.23785(14) 0.03598(7) 0.02562(11) 0.0175(2) Uani 1 1 d .
C10 C 0.20349(16) 0.03128(8) -0.10447(12) 0.0239(3) Uani 1 1 d .
H10 H 0.2648 -0.0016 -0.1401 0.029 Uiso 1 1 calc R
C11 C 0.07721(17) 0.07585(9) -0.18120(12) 0.0263(3) Uani 1 1 d .
H11 H 0.0549 0.0743 -0.2696 0.032 Uiso 1 1 calc R
C12 C -0.01660(16) 0.12252(8) -0.13065(12) 0.0244(3) Uani 1 1 d .
H12 H -0.1044 0.1505 -0.1850 0.029 Uiso 1 1 calc R
C13 C 0.01748(15) 0.12852(7) -0.00012(12) 0.0195(2) Uani 1 1 d .
H13 H -0.0451 0.1612 0.0345 0.023 Uiso 1 1 calc R
C14 C 0.14447(14) 0.08577(7) 0.07733(11) 0.0153(2) Uani 1 1 d .
C15 C 0.29798(15) 0.17355(7) 0.25991(11) 0.0169(2) Uani 1 1 d .
H15A H 0.2124 0.2136 0.2437 0.020 Uiso 1 1 calc R
H15B H 0.3545 0.1731 0.3514 0.020 Uiso 1 1 calc R
C16 C 0.41304(14) 0.19852(7) 0.19259(11) 0.0158(2) Uani 1 1 d .
C17 C 0.57391(15) 0.17864(7) 0.24064(12) 0.0202(2) Uani 1 1 d .
H17 H 0.6105 0.1484 0.3157 0.024 Uiso 1 1 calc R
C18 C 0.68176(15) 0.20242(8) 0.18046(12) 0.0237(3) Uani 1 1 d .
H18 H 0.7903 0.1878 0.2138 0.028 Uiso 1 1 calc R
C19 C 0.62935(16) 0.24767(8) 0.07116(13) 0.0231(3) Uani 1 1 d .
H19 H 0.7025 0.2649 0.0307 0.028 Uiso 1 1 calc R
C20 C 0.46935(16) 0.26754(7) 0.02151(12) 0.0215(2) Uani 1 1 d .
H20 H 0.4333 0.2980 -0.0534 0.026 Uiso 1 1 calc R
C21 C 0.36204(15) 0.24286(7) 0.08143(12) 0.0191(2) Uani 1 1 d .
H21 H 0.2530 0.2563 0.0465 0.023 Uiso 1 1 calc R
C22 C 0.21533(16) -0.01515(8) 0.51599(12) 0.0244(3) Uani 1 1 d .
H22A H 0.1462 0.0218 0.5414 0.037 Uiso 1 1 calc R
H22B H 0.3165 -0.0201 0.5838 0.037 Uiso 1 1 calc R
H22C H 0.1640 -0.0672 0.4984 0.037 Uiso 1 1 calc R

loop_
_atom_site_aniso_label
_atom_site_aniso_U_11
_atom_site_aniso_U_22
_atom_site_aniso_U_33
_atom_site_aniso_U_23
_atom_site_aniso_U_13
_atom_site_aniso_U_12
O1 0.0223(4) 0.0226(4) 0.0215(4) -0.0015(3) 0.0109(4) 0.0026(3)
N1 0.0178(5) 0.0194(5) 0.0168(5) 0.0038(4) 0.0048(4) -0.0010(4)
C1 0.0122(5) 0.0133(5) 0.0205(5) -0.0010(4) 0.0048(4) -0.0012(4)
C2 0.0154(5) 0.0133(5) 0.0141(5) 0.0001(4) 0.0055(4) 0.0005(4)
C3 0.0167(5) 0.0159(5) 0.0138(5) -0.0007(4) 0.0048(4) -0.0019(4)
C4 0.0127(5) 0.0169(5) 0.0217(6) 0.0014(4) 0.0022(4) -0.0019(4)
C5 0.0157(5) 0.0170(6) 0.0347(7) 0.0061(5) 0.0012(5) 0.0005(4)
C6 0.0158(6) 0.0153(5) 0.0505(9) -0.0015(5) 0.0071(6) 0.0025(4)
C7 0.0175(6) 0.0191(6) 0.0403(8) -0.0088(5) 0.0132(5) -0.0018(5)
C8 0.0148(5) 0.0165(5) 0.0258(6) -0.0047(4) 0.0092(4) -0.0035(4)
C9 0.0177(5) 0.0175(5) 0.0196(6) -0.0039(4) 0.0093(4) -0.0058(4)
C10 0.0279(6) 0.0264(6) 0.0223(6) -0.0082(5) 0.0146(5) -0.0119(5)
C11 0.0323(7) 0.0310(7) 0.0152(6) -0.0020(5) 0.0070(5) -0.0157(6)
C12 0.0252(6) 0.0245(6) 0.0194(6) 0.0055(5) 0.0013(5) -0.0086(5)
C13 0.0193(6) 0.0185(5) 0.0203(6) 0.0026(4) 0.0055(4) -0.0026(4)
C14 0.0168(5) 0.0148(5) 0.0150(5) -0.0003(4) 0.0060(4) -0.0029(4)
C15 0.0225(6) 0.0126(5) 0.0165(5) -0.0009(4) 0.0073(4) -0.0007(4)
C16 0.0203(5) 0.0114(5) 0.0152(5) -0.0018(4) 0.0048(4) -0.0024(4)
C17 0.0217(6) 0.0187(5) 0.0172(5) 0.0028(4) 0.0019(4) -0.0015(4)
C18 0.0178(6) 0.0271(6) 0.0242(6) 0.0005(5) 0.0039(5) -0.0011(5)
C19 0.0245(6) 0.0232(6) 0.0235(6) -0.0015(5) 0.0103(5) -0.0057(5)
C20 0.0264(6) 0.0180(5) 0.0194(6) 0.0044(4) 0.0062(5) -0.0010(5)
C21 0.0204(6) 0.0155(5) 0.0198(6) 0.0024(4) 0.0044(4) 0.0015(4)
C22 0.0233(6) 0.0305(7) 0.0182(6) 0.0076(5) 0.0048(5) -0.0060(5)

loop_
_atom_type_symbol
_atom_type_description
_atom_type_scat_dispersion_real
_atom_type_scat_dispersion_imag
_atom_type_scat_source
C C 0.0033 0.0016 'International Tables Vol C Tables 4.2.6.8 and 6.1.1.4'
H H 0.0000 0.0000 'International Tables Vol C Tables 4.2.6.8 and 6.1.1.4'
N N 0.0061 0.0033 'International Tables Vol C Tables 4.2.6.8 and 6.1.1.4'
O O 0.0106 0.0060 'International Tables Vol C Tables 4.2.6.8 and 6.1.1.4'

loop_
_geom_angle_atom_site_label_1
_geom_angle_atom_site_label_2
_geom_angle_atom_site_label_3
_geom_angle
C3 N1 C4 110.54(10)
C3 N1 C22 122.71(10)
C4 N1 C22 124.99(11)
C8 C1 C4 123.98(11)
C8 C1 C2 115.53(10)
C4 C1 C2 112.66(10)
C1 C2 C14 99.93(9)
C1 C2 C3 100.21(9)
C14 C2 C3 127.78(10)
C1 C2 C15 114.66(9)
C14 C2 C15 110.11(9)
C3 C2 C15 104.07(9)
O1 C3 N1 124.59(11)
O1 C3 C2 128.33(11)
N1 C3 C2 106.56(9)
C1 C4 C5 118.10(12)
C1 C4 N1 106.93(10)
C5 C4 N1 133.30(11)
C4 C5 C6 116.67(12)
C4 C5 H5 121.7
C6 C5 H5 121.7
C7 C6 C5 123.60(12)
C7 C6 H6 118.2
C5 C6 H6 118.2
C6 C7 C8 117.76(12)
C6 C7 H7 121.1
C8 C7 H7 121.1
C1 C8 C7 116.63(12)
C1 C8 C9 105.04(10)
C7 C8 C9 135.89(12)
C10 C9 C14 119.82(12)
C10 C9 C8 131.52(11)
C14 C9 C8 108.45(10)
C11 C10 C9 118.71(12)
C11 C10 H10 120.6
C9 C10 H10 120.6
C12 C11 C10 121.34(12)
C12 C11 H11 119.3
C10 C11 H11 119.3
C11 C12 C13 120.59(12)
C11 C12 H12 119.7
C13 C12 H12 119.7
C14 C13 C12 118.68(12)
C14 C13 H13 120.7
C12 C13 H13 120.7
C13 C14 C9 120.82(11)
C13 C14 C2 129.49(11)
C9 C14 C2 109.27(10)
C16 C15 C2 114.24(9)
C16 C15 H15A 108.7
C2 C15 H15A 108.7
C16 C15 H15B 108.7
C2 C15 H15B 108.7
H15A C15 H15B 107.6
C17 C16 C21 118.20(11)
C17 C16 C15 120.74(10)
C21 C16 C15 121.05(11)
C18 C17 C16 121.30(11)
C18 C17 H17 119.4
C16 C17 H17 119.4
C19 C18 C17 119.68(12)
C19 C18 H18 120.2
C17 C18 H18 120.2
C20 C19 C18 119.79(12)
C20 C19 H19 120.1
C18 C19 H19 120.1
C19 C20 C21 120.19(12)
C19 C20 H20 119.9
C21 C20 H20 119.9
C20 C21 C16 120.83(11)
C20 C21 H21 119.6
C16 C21 H21 119.6
N1 C22 H22A 109.5
N1 C22 H22B 109.5
H22A C22 H22B 109.5
N1 C22 H22C 109.5
H22A C22 H22C 109.5
H22B C22 H22C 109.5

loop_
_geom_bond_atom_site_label_1
_geom_bond_atom_site_label_2
_geom_bond_distance
O1 C3 1.2164(14)
N1 C3 1.4017(15)
N1 C4 1.4185(16)
N1 C22 1.4584(15)
C1 C8 1.3829(16)
C1 C4 1.3840(17)
C1 C2 1.4842(15)
C2 C14 1.5295(16)
C2 C3 1.5517(15)
C2 C15 1.5759(16)
C4 C5 1.3995(17)
C5 C6 1.411(2)
C5 H5 0.9500
C6 C7 1.405(2)
C6 H6 0.9500
C7 C8 1.4081(17)
C7 H7 0.9500
C8 C9 1.4915(18)
C9 C10 1.3975(17)
C9 C14 1.4279(16)
C10 C11 1.397(2)
C10 H10 0.9500
C11 C12 1.392(2)
C11 H11 0.9500
C12 C13 1.4039(18)
C12 H12 0.9500
C13 C14 1.3880(17)
C13 H13 0.9500
C15 C16 1.5129(16)
C15 H15A 0.9900
C15 H15B 0.9900
C16 C17 1.3994(17)
C16 C21 1.4016(16)
C17 C18 1.3965(18)
C17 H17 0.9500
C18 C19 1.3941(19)
C18 H18 0.9500
C19 C20 1.3936(19)
C19 H19 0.9500
C20 C21 1.3949(17)
C20 H20 0.9500
C21 H21 0.9500
C22 H22A 0.9800
C22 H22B 0.9800
C22 H22C 0.9800

loop_
_geom_torsion_atom_site_label_1
_geom_torsion_atom_site_label_2
_geom_torsion_atom_site_label_3
_geom_torsion_atom_site_label_4
_geom_torsion
C8 C1 C2 C14 9.33(12)
C4 C1 C2 C14 -141.21(10)
C8 C1 C2 C3 140.89(10)
C4 C1 C2 C3 -9.64(12)
C8 C1 C2 C15 -108.35(11)
C4 C1 C2 C15 101.11(11)
C4 N1 C3 O1 169.79(11)
C22 N1 C3 O1 4.26(19)
C4 N1 C3 C2 -17.96(12)
C22 N1 C3 C2 176.51(10)
C1 C2 C3 O1 -171.96(12)
C14 C2 C3 O1 -60.78(18)
C15 C2 C3 O1 69.21(15)
C1 C2 C3 N1 16.17(11)
C14 C2 C3 N1 127.35(12)
C15 C2 C3 N1 -102.66(10)
C8 C1 C4 C5 19.23(17)
C2 C1 C4 C5 166.86(10)
C8 C1 C4 N1 -148.01(11)
C2 C1 C4 N1 -0.38(13)
C3 N1 C4 C1 11.88(13)
C22 N1 C4 C1 177.02(11)
C3 N1 C4 C5 -152.59(13)
C22 N1 C4 C5 12.5(2)
C1 C4 C5 C6 -4.39(17)
N1 C4 C5 C6 158.73(13)
C4 C5 C6 C7 -7.92(19)
C5 C6 C7 C8 6.48(19)
C4 C1 C8 C7 -20.51(17)
C2 C1 C8 C7 -167.32(10)
C4 C1 C8 C9 144.59(11)
C2 C1 C8 C9 -2.22(13)
C6 C7 C8 C1 7.18(17)
C6 C7 C8 C9 -151.92(14)
C1 C8 C9 C10 178.73(12)
C7 C8 C9 C10 -20.5(2)
C1 C8 C9 C14 -6.70(12)
C7 C8 C9 C14 154.02(14)
C14 C9 C10 C11 -0.07(17)
C8 C9 C10 C11 173.98(12)
C9 C10 C11 C12 -1.87(19)
C10 C11 C12 C13 2.60(19)
C11 C12 C13 C14 -1.29(18)
C12 C13 C14 C9 -0.64(17)
C12 C13 C14 C2 171.05(11)
C10 C9 C14 C13 1.33(17)
C8 C9 C14 C13 -173.99(10)
C10 C9 C14 C2 -171.88(10)
C8 C9 C14 C2 12.80(12)
C1 C2 C14 C13 174.51(12)
C3 C2 C14 C13 63.20(18)
C15 C2 C14 C13 -64.48(15)
C1 C2 C14 C9 -13.05(11)
C3 C2 C14 C9 -124.36(12)
C15 C2 C14 C9 107.96(10)
C1 C2 C15 C16 58.22(13)
C14 C2 C15 C16 -53.52(13)
C3 C2 C15 C16 166.64(10)
C2 C15 C16 C17 -88.88(13)
C2 C15 C16 C21 91.84(13)
C21 C16 C17 C18 0.33(18)
C15 C16 C17 C18 -178.97(11)
C16 C17 C18 C19 0.8(2)
C17 C18 C19 C20 -1.2(2)
C18 C19 C20 C21 0.5(2)
C19 C20 C21 C16 0.58(19)
C17 C16 C21 C20 -1.01(18)
C15 C16 C21 C20 178.29(11)

loop_
_publcif_info_datablock.id
_publcif_info_datablock.publ_exptl
_publcif_info_datablock.publ_geom
_publcif_info_datablock.structure
{47750fde-fbaf-4a15-bac4-f270b8779a91} y y y

loop_
_publcif_info_exptl_table_extra_item
sin_theta_over_lambda_max

loop_
_publcif_info_tables.block_id
_publcif_info_tables.reference_item
{47750fde-fbaf-4a15-bac4-f270b8779a91} '_publcif_info_datablock.publ_exptl'
